data_7243337
loop_
_publ_author_name
'Bouguerra, Manel'
'Mahroug, Adel'
'Wr\'obel, Agata'
'Trzybi\'nski, Damian'
'Wo\'zniak, Krzysztof'
'Belhouchet, Mohamed'

_publ_section_title
;
 Physico-chemical study of new supramolecular-architectured hybrid
 organic--inorganic sulfates incorporating diammoniumdiphenylsulfone
 cations
;
_journal_issue 42
_journal_name_full 'RSC Advances'
_journal_page_first 26368
_journal_page_last 26378
_journal_paper_doi 10.1039/D1RA03696C
_journal_volume 11
_journal_year 2021
_chemical_formula_moiety 'C12 H14 N2 O2 S, O4 S'
_chemical_formula_sum 'C12 H14 N2 O6 S2'
_chemical_formula_weight 346.37
_space_group_crystal_system monoclinic
_space_group_IT_number 4
_space_group_name_Hall 'P 2yb'
_space_group_name_H-M_alt 'P 1 21 1'
_atom_sites_solution_hydrogens mixed
_audit_creation_date 2021-03-28
_audit_creation_method
;
Olex2 1.2
(compiled 2015.01.26 svn.r3150 for OlexSys, GUI svn.r4998)
;
_audit_update_record
;
2021-04-26 deposited with the CCDC.	2021-07-12 downloaded from the CCDC.
;
_cell_angle_alpha 90
_cell_angle_beta 106.322(4)
_cell_angle_gamma 90
_cell_formula_units_Z 4
_cell_length_a 10.6218(4)
_cell_length_b 9.6697(4)
_cell_length_c 14.1442(5)
_cell_measurement_reflns_used 4901
_cell_measurement_temperature 100(2)
_cell_measurement_theta_max 71.4460
_cell_measurement_theta_min 3.2530
_cell_volume 1394.20(10)
_computing_cell_refinement 'CrysAlisPro 1.171.38.46 (Rigaku OD, 2015)'
_computing_data_collection 'CrysAlisPro 1.171.38.46 (Rigaku OD, 2015)'
_computing_data_reduction 'CrysAlisPro 1.171.38.46 (Rigaku OD, 2015)'
_computing_molecular_graphics 'Olex2 (Dolomanov et al., 2009)'
_computing_publication_material 'Olex2 (Dolomanov et al., 2009)'
_computing_structure_refinement 'ShelXL (Sheldrick, 2008)'
_diffrn_ambient_environment N~2~
_diffrn_ambient_temperature 100(2)
_diffrn_detector 'CCD plate'
_diffrn_detector_area_resol_mean 10.4391
_diffrn_detector_type Atlas
_diffrn_measured_fraction_theta_full 1.000
_diffrn_measured_fraction_theta_max 1.000
_diffrn_measurement_details
;
List of Runs (angles in degrees, time in seconds):

  # Type    Start    End  Width  t~exp~   \w     \q     \k     \f   Frames
#--------------------------------------------------------------------------
  1  \w     32.00 143.00   1.00    1.00    --   55.02  45.00  90.00  111
  2  \w    101.00 177.00   1.00    1.00    --  110.04 111.00   0.00   76
  3  \w    105.00 176.00   1.00    1.00    --  110.04  71.00  94.67   71
  4  \w    103.00 177.00   1.00    1.00    --  110.04  77.00  60.00   74
  5  \w     68.00  95.00   1.00    1.00    --  110.04  50.00  90.00   27
  6  \w     69.00 166.00   1.00    1.00    --  110.04  77.00 120.00   97
  7  \w     69.00  96.00   1.00    1.00    --  110.04  54.00 176.20   27
  8  \w     69.00 174.00   1.00    1.00    --  110.04  77.00 150.00  105
  9  \w     70.00  96.00   1.00    1.00    --  110.04  50.00  60.00   26
 10  \w     66.00  98.00   1.00    1.00    --  110.04  63.00 120.00   32
 11  \w     67.00  93.00   1.00    1.00    --  110.04  77.00  60.00   26
 12  \w     66.00  98.00   1.00    1.00    --  110.04  63.00  60.00   32
 13  \w     67.00  94.00   1.00    1.00    --  110.04  75.00 114.05   27
 14  \w     67.00  93.00   1.00    1.00    --  110.04  63.00  90.00   26
 15  \w     67.00  93.00   1.00    1.00    --  110.04  77.00  90.00   26
 16  \w     69.00  95.00   1.00    1.00    --  110.04  72.00 143.12   26
 17  \w     68.00  95.00   1.00    1.00    --  110.04  63.00 150.00   27
 18  \w     67.00  93.00   1.00    1.00    --  110.04  71.00  94.67   26
 19  \w     61.00 148.00   1.00    1.00    --   55.02  61.00 150.00   87
 20  \w     21.00  49.00   1.00    1.00    --    0.00 -99.00 -60.00   28
 21  \w      1.00  47.00   1.00    1.00    --    0.00 -99.00-150.00   46
 22  \w     66.00 169.00   1.00    1.00    --  110.04  63.00-120.00  103
 23  \w     92.00 178.00   1.00    1.00    --  110.04  77.00-180.00   86
 24  \w     85.00 111.00   1.00    1.00    --   55.02  77.00-180.00   26
 25  \w     75.00 100.00   1.00    1.00    --  110.04  50.00-180.00   25
 26  \w     14.00  40.00   1.00    1.00    --   55.02  77.00-180.00   26
 27  \w      6.00  31.00   1.00    1.00    --    0.00  57.00-180.00   25
 28  \w     44.00  69.00   1.00    1.00    --    0.00  57.00-180.00   25
 29  \w    -38.00  -6.00   1.00    1.00    --    0.00  57.00-180.00   32
 30  \w      3.00 104.00   1.00    1.00    --   55.02 -94.00 -30.00  101
 31  \w     19.00 115.00   1.00    1.00    --  110.04-111.00-180.00   96
 32  \w     12.00  56.00   1.00    1.00    --   55.02  61.00 150.00   44
 33  \w    -91.00 -15.00   1.00    1.00    --  -55.02  30.00 150.00   76
 34  \w   -116.00 -78.00   1.00    1.00    --  -55.02-125.00 120.00   38
 35  \w     59.00 133.00   1.00    1.00    --  110.04 178.00-150.00   74
;
_diffrn_measurement_device 'four-circle diffractometer'
_diffrn_measurement_device_type 'SuperNova, Dual, Cu at zero, Atlas'
_diffrn_measurement_method '\w scans'
_diffrn_orient_matrix_type 'CrysAlisPro convention (1999,Acta A55,543-557)'
_diffrn_orient_matrix_UB_11 -0.1128765000
_diffrn_orient_matrix_UB_12 -0.0122688000
_diffrn_orient_matrix_UB_13 0.0481304000
_diffrn_orient_matrix_UB_21 0.0890424000
_diffrn_orient_matrix_UB_22 0.0607281000
_diffrn_orient_matrix_UB_23 0.0963306000
_diffrn_orient_matrix_UB_31 -0.0463328000
_diffrn_orient_matrix_UB_32 0.1468257000
_diffrn_orient_matrix_UB_33 -0.0358461000
_diffrn_radiation_monochromator mirror
_diffrn_radiation_probe x-ray
_diffrn_radiation_type CuK\a
_diffrn_radiation_wavelength 1.54184
_diffrn_reflns_av_R_equivalents 0.0250
_diffrn_reflns_av_unetI/netI 0.0295
_diffrn_reflns_Laue_measured_fraction_full 1.000
_diffrn_reflns_Laue_measured_fraction_max 1.000
_diffrn_reflns_limit_h_max 12
_diffrn_reflns_limit_h_min -12
_diffrn_reflns_limit_k_max 11
_diffrn_reflns_limit_k_min -11
_diffrn_reflns_limit_l_max 16
_diffrn_reflns_limit_l_min -16
_diffrn_reflns_number 10111
_diffrn_reflns_point_group_measured_fraction_full 0.982
_diffrn_reflns_point_group_measured_fraction_max 0.982
_diffrn_reflns_theta_full 67.055
_diffrn_reflns_theta_max 67.055
_diffrn_reflns_theta_min 3.256
_diffrn_source 'micro-focus sealed X-ray tube'
_diffrn_source_type 'SuperNova (Cu) X-ray Source'
_exptl_absorpt_coefficient_mu 3.787
_exptl_absorpt_correction_T_max 1.00000
_exptl_absorpt_correction_T_min 0.60536
_exptl_absorpt_correction_type multi-scan
_exptl_absorpt_process_details
;
CrysAlisPro 1.171.38.46 (Rigaku Oxford Diffraction, 2015)
Empirical absorption correction using spherical harmonics,
 implemented in SCALE3 ABSPACK scaling algorithm.
;
_exptl_crystal_colour colourless
_exptl_crystal_density_diffrn 1.650
_exptl_crystal_description plate
_exptl_crystal_F_000 720
_exptl_crystal_size_max 0.29
_exptl_crystal_size_mid 0.17
_exptl_crystal_size_min 0.11
_refine_diff_density_max 0.359
_refine_diff_density_min -0.557
_refine_diff_density_rms 0.088
_refine_ls_abs_structure_details
;
 Flack x determined using 1932 quotients [(I+)-(I-)]/[(I+)+(I-)]
 (Parsons, Flack and Wagner, Acta Cryst. B69 (2013) 249-259).
;
_refine_ls_abs_structure_Flack -0.011(10)
_refine_ls_extinction_method none
_refine_ls_goodness_of_fit_ref 1.063
_refine_ls_hydrogen_treatment mixed
_refine_ls_matrix_type full
_refine_ls_number_parameters 433
_refine_ls_number_reflns 4882
_refine_ls_number_restraints 15
_refine_ls_restrained_S_all 1.062
_refine_ls_R_factor_all 0.0365
_refine_ls_R_factor_gt 0.0329
_refine_ls_shift/su_max 0.001
_refine_ls_shift/su_mean 0.000
_refine_ls_structure_factor_coef Fsqd
_refine_ls_weighting_details 'w=1/[\s^2^(Fo^2^)+(0.0565P)^2^+0.1645P] where P=(Fo^2^+2Fc^2^)/3'
_refine_ls_weighting_scheme calc
_refine_ls_wR_factor_gt 0.0881
_refine_ls_wR_factor_ref 0.0919
_reflns_Friedel_coverage 0.845
_reflns_Friedel_fraction_full 0.961
_reflns_Friedel_fraction_max 0.961
_reflns_number_gt 4521
_reflns_number_total 4882
_reflns_threshold_expression 'I > 2\s(I)'
_cod_data_source_file d1ra03696c2.cif
_cod_data_source_block Manel-4-4
_cod_depositor_comments
;

2024-09-02
Z value and formula fixed to values more according to usual
chemical conventions.                 miguel
;
_cod_original_formula_sum 'C24 H28 N4 O12 S4'
_cod_original_formula_weight 692.74
_cod_original_formula_moiety '2(C12 H14 N2 O2 S), 2(O4 S)'
_cod_original_formula_units_Z 2
_cod_original_cell_volume 1394.20(9)
_cod_original_sg_symbol_H-M 'P 21'
_cod_database_code 7243337
_shelx_space_group_comment
;
The symmetry employed for this shelxl refinement is uniquely defined
by the following loop, which should always be used as a source of
symmetry information in preference to the above space-group names.
They are only intended as comments.
;
_reflns_odcompleteness_completeness 99.96
_reflns_odcompleteness_iscentric 1
_reflns_odcompleteness_theta 66.97
_olex2_refinement_description
;
1. Fixed Uiso
 At 1.2 times of:
  All C(H) groups, All C(H,H,H,H,H,H,H,H,H,H,H,H,H) groups
2. Restrained distances
 N17A-H17E
 0.87 with sigma of 0.02
 N16A-H16E
 0.87 with sigma of 0.01
 N16A-H16E
 0.87 with sigma of 0.01
 N16A-H16D
 0.87 with sigma of 0.01
 N16A-H16F
 0.87 with sigma of 0.01
 N16B-H16B
 0.87 with sigma of 0.01
 N16B-H16A
 0.87 with sigma of 0.01
 N16B-H16C
 0.87 with sigma of 0.01
 N17A-H17F
 0.87 with sigma of 0.01
 N17A-H17D
 0.87 with sigma of 0.01
 N17A-H17E
 0.87 with sigma of 0.01
 N17B-H17C
 0.87 with sigma of 0.01
 N17B-H17A
 0.87 with sigma of 0.01
 N17B-H17B
 0.87 with sigma of 0.01
3.a Aromatic/amide H refined with riding coordinates:
 C2B(H2B), C3B(H3B), C5B(H5B), C6B(H6B), C9B(H9B), C10B(H10B), C12B(H12B),
 C13B(H13B), C2A(H2A), C3A(H3A), C5A(H5A), C6A(H6A), C9A(H9A), C10A(H10A),
 C12A(H12A), C13A(H13A)
;
_shelx_shelxl_version_number 2014/7
_olex2_submission_special_instructions 'No special instructions were received'
_oxdiff_exptl_absorpt_empirical_details
;
Empirical correction (ABSPACK) includes:
- Absorption correction using spherical harmonics
- Frame scaling
;
_oxdiff_exptl_absorpt_empirical_full_max 1.706
_oxdiff_exptl_absorpt_empirical_full_min 0.598

loop_
_space_group_symop_operation_xyz
'x, y, z'
'-x, y+1/2, -z'

loop_
_atom_site_label
_atom_site_type_symbol
_atom_site_fract_x
_atom_site_fract_y
_atom_site_fract_z
_atom_site_U_iso_or_equiv
_atom_site_adp_type
_atom_site_occupancy
_atom_site_site_symmetry_order
_atom_site_calc_flag
_atom_site_refinement_flags_posn
_atom_site_refinement_flags_adp
_atom_site_refinement_flags_occupancy
_atom_site_disorder_assembly
_atom_site_disorder_group
C1B C 0.4522(4) 0.3843(4) 0.8923(3) 0.0128(7) Uani 1 1 d . . . . .
C2B C 0.5448(3) 0.3561(4) 0.8418(3) 0.0154(8) Uani 1 1 d . . . . .
H2B H 0.6320 0.3818 0.8684 0.019 Uiso 1 1 calc R . . . .
C3B C 0.5053(4) 0.2896(4) 0.7520(3) 0.0185(8) Uani 1 1 d . . . . .
H3B H 0.5655 0.2713 0.7168 0.022 Uiso 1 1 calc R . . . .
C4B C 0.3754(4) 0.2501(4) 0.7147(2) 0.0151(7) Uani 1 1 d . . . . .
C5B C 0.2842(4) 0.2715(4) 0.7667(3) 0.0177(8) Uani 1 1 d . . . . .
H5B H 0.1983 0.2405 0.7418 0.021 Uiso 1 1 calc R . . . .
C6B C 0.3229(4) 0.3396(4) 0.8566(3) 0.0174(8) Uani 1 1 d . . . . .
H6B H 0.2632 0.3553 0.8925 0.021 Uiso 1 1 calc R . . . .
H16A H 0.364(4) 0.249(4) 0.579(3) 0.021 Uiso 1 1 d DR . . . .
H16B H 0.2484(15) 0.190(5) 0.592(3) 0.021 Uiso 1 1 d DR . . . .
H16C H 0.366(4) 0.110(2) 0.612(3) 0.021 Uiso 1 1 d DR . . . .
H17A H 0.643(4) 0.241(3) 1.423(2) 0.021 Uiso 1 1 d DR . . . .
H17B H 0.705(2) 0.138(4) 1.390(3) 0.021 Uiso 1 1 d DR . . . .
H17C H 0.569(3) 0.125(4) 1.386(3) 0.021 Uiso 1 1 d DR . . . .
H16D H -0.117(4) 0.491(3) 0.590(3) 0.021 Uiso 1 1 d DR . . . .
H16E H -0.2061(17) 0.401(4) 0.613(3) 0.021 Uiso 1 1 d DR . . . .
H16F H -0.077(4) 0.354(3) 0.631(3) 0.021 Uiso 1 1 d DR . . . .
H17D H 0.118(4) 0.476(4) 1.427(3) 0.021 Uiso 1 1 d DR . . . .
H17E H 0.2391(14) 0.434(4) 1.414(3) 0.021 Uiso 1 1 d DR . . . .
H17F H 0.133(4) 0.3427(19) 1.388(3) 0.021 Uiso 1 1 d DR . . . .
C8B C 0.5333(4) 0.3815(4) 1.1027(3) 0.0129(7) Uani 1 1 d . . . . .
C9B C 0.6627(4) 0.3447(4) 1.1460(3) 0.0151(8) Uani 1 1 d . . . . .
H9B H 0.7275 0.3671 1.1160 0.018 Uiso 1 1 calc R . . . .
C10B C 0.6939(3) 0.2740(4) 1.2347(3) 0.0139(7) Uani 1 1 d . . . . .
H10B H 0.7801 0.2484 1.2652 0.017 Uiso 1 1 calc R . . . .
C11B C 0.5953(3) 0.2419(4) 1.2773(2) 0.0130(7) Uani 1 1 d . . . . .
C12B C 0.4645(4) 0.2725(4) 1.2312(3) 0.0148(7) Uani 1 1 d . . . . .
H12B H 0.3992 0.2453 1.2595 0.018 Uiso 1 1 calc R . . . .
C13B C 0.4325(4) 0.3434(4) 1.1432(3) 0.0155(7) Uani 1 1 d . . . . .
H13B H 0.3457 0.3655 1.1114 0.019 Uiso 1 1 calc R . . . .
N16B N 0.3336(3) 0.1917(4) 0.6156(2) 0.0177(7) Uani 1 1 d D . . . .
N17B N 0.6290(3) 0.1802(3) 1.3752(2) 0.0132(6) Uani 1 1 d D . . . .
O14B O 0.6167(2) 0.5608(3) 0.99794(18) 0.0152(5) Uani 1 1 d . . . . .
O15B O 0.3826(3) 0.5706(3) 0.99999(18) 0.0165(5) Uani 1 1 d . . . . .
S7B S 0.49710(10) 0.49088(9) 0.99827(7) 0.0126(2) Uani 1 1 d . . . . .
C1A C -0.0257(4) 0.6340(4) 0.9036(2) 0.0120(7) Uani 1 1 d . . . . .
C2A C 0.0727(4) 0.5993(4) 0.8599(3) 0.0148(7) Uani 1 1 d . . . . .
H2A H 0.1595 0.6235 0.8900 0.018 Uiso 1 1 calc R . . . .
C3A C 0.0394(4) 0.5286(4) 0.7715(3) 0.0153(7) Uani 1 1 d . . . . .
H3A H 0.1034 0.5062 0.7406 0.018 Uiso 1 1 calc R . . . .
C4A C -0.0899(3) 0.4915(4) 0.7293(3) 0.0128(7) Uani 1 1 d . . . . .
C5A C -0.1876(3) 0.5214(4) 0.7740(3) 0.0139(7) Uani 1 1 d . . . . .
H5A H -0.2736 0.4933 0.7453 0.017 Uiso 1 1 calc R . . . .
C6A C -0.1551(3) 0.5939(4) 0.8622(3) 0.0142(7) Uani 1 1 d . . . . .
H6A H -0.2190 0.6153 0.8932 0.017 Uiso 1 1 calc R . . . .
C8A C 0.0549(4) 0.6303(4) 1.1143(2) 0.0128(7) Uani 1 1 d . . . . .
C9A C 0.1867(4) 0.6081(4) 1.1629(3) 0.0167(8) Uani 1 1 d . . . . .
H9A H 0.2519 0.6394 1.1361 0.020 Uiso 1 1 calc R . . . .
C10A C 0.2190(4) 0.5382(4) 1.2524(3) 0.0178(8) Uani 1 1 d . . . . .
H10A H 0.3064 0.5230 1.2867 0.021 Uiso 1 1 calc R . . . .
C11A C 0.1193(4) 0.4916(4) 1.2896(3) 0.0135(7) Uani 1 1 d . . . . .
C12A C -0.0118(3) 0.5066(4) 1.2382(3) 0.0172(8) Uani 1 1 d . . . . .
H12A H -0.0767 0.4694 1.2631 0.021 Uiso 1 1 calc R . . . .
C13A C -0.0455(3) 0.5775(4) 1.1495(3) 0.0156(8) Uani 1 1 d . . . . .
H13A H -0.1330 0.5896 1.1144 0.019 Uiso 1 1 calc R . . . .
N16A N -0.1242(3) 0.4275(3) 0.6320(2) 0.0140(6) Uani 1 1 d D . . . .
N17A N 0.1537(3) 0.4296(4) 1.3875(2) 0.0148(6) Uani 1 1 d D . . . .
O14A O 0.1303(2) 0.8162(3) 1.00938(17) 0.0159(5) Uani 1 1 d . . . . .
O15A O -0.1042(2) 0.8131(3) 1.01006(18) 0.0156(5) Uani 1 1 d . . . . .
S7A S 0.01393(8) 0.73992(9) 1.00919(6) 0.0119(2) Uani 1 1 d . . . . .
O19B O 0.3989(2) 0.4100(3) 0.51606(19) 0.0184(6) Uani 1 1 d . . . . .
O20B O 0.5313(3) 0.4666(3) 0.40896(18) 0.0198(6) Uani 1 1 d . . . . .
O21B O 0.6218(2) 0.3232(3) 0.55147(18) 0.0178(6) Uani 1 1 d . . . . .
O22B O 0.5820(2) 0.5655(3) 0.57332(18) 0.0174(6) Uani 1 1 d . . . . .
S18B S 0.53422(8) 0.44212(9) 0.51274(6) 0.0136(2) Uani 1 1 d . . . . .
O19A O 0.0101(3) 0.2017(3) 0.59299(18) 0.0210(6) Uani 1 1 d . . . . .
O20A O -0.1159(2) 0.0742(3) 0.45043(18) 0.0163(5) Uani 1 1 d . . . . .
O21A O -0.0943(3) 0.3227(3) 0.44058(18) 0.0172(6) Uani 1 1 d . . . . .
O22A O 0.0933(3) 0.1752(3) 0.4529(2) 0.0211(6) Uani 1 1 d . . . . .
S18A S -0.02862(8) 0.19551(9) 0.48405(6) 0.0131(2) Uani 1 1 d . . . . .

loop_
_atom_site_aniso_label
_atom_site_aniso_U_11
_atom_site_aniso_U_22
_atom_site_aniso_U_33
_atom_site_aniso_U_23
_atom_site_aniso_U_13
_atom_site_aniso_U_12
C1B 0.0128(18) 0.0143(18) 0.0109(17) 0.0019(13) 0.0029(14) 0.0019(14)
C2B 0.0093(17) 0.023(2) 0.0141(18) 0.0002(15) 0.0032(14) -0.0015(15)
C3B 0.0160(19) 0.025(2) 0.0181(18) 0.0008(15) 0.0100(15) 0.0016(15)
C4B 0.0185(18) 0.0143(17) 0.0110(16) 0.0016(15) 0.0017(13) 0.0023(15)
C5B 0.0104(17) 0.022(2) 0.0192(18) 0.0002(15) 0.0021(14) -0.0028(14)
C6B 0.0122(18) 0.023(2) 0.0186(19) 0.0022(15) 0.0071(15) 0.0013(14)
C8B 0.0149(18) 0.0137(17) 0.0108(16) -0.0009(13) 0.0047(14) 0.0001(14)
C9B 0.0110(18) 0.0214(19) 0.0142(17) -0.0028(15) 0.0059(14) -0.0008(14)
C10B 0.0094(17) 0.0179(18) 0.0146(16) 0.0001(13) 0.0034(13) 0.0018(13)
C11B 0.0165(18) 0.0123(17) 0.0103(16) -0.0017(14) 0.0041(13) -0.0019(15)
C12B 0.0115(17) 0.0216(19) 0.0135(17) -0.0015(14) 0.0073(14) -0.0016(14)
C13B 0.0110(18) 0.0182(19) 0.0160(18) -0.0028(14) 0.0017(14) 0.0007(14)
N16B 0.0172(16) 0.0218(17) 0.0123(15) -0.0005(13) 0.0013(13) -0.0003(14)
N17B 0.0123(15) 0.0184(16) 0.0098(14) -0.0008(12) 0.0045(12) -0.0021(13)
O14B 0.0149(13) 0.0174(13) 0.0136(12) 0.0014(11) 0.0045(10) -0.0044(10)
O15B 0.0164(13) 0.0179(13) 0.0157(12) 0.0009(10) 0.0056(10) 0.0056(10)
S7B 0.0130(4) 0.0145(4) 0.0110(4) 0.0009(3) 0.0044(3) 0.0007(3)
C1A 0.0155(18) 0.0134(17) 0.0080(15) 0.0016(13) 0.0048(14) 0.0004(13)
C2A 0.0088(17) 0.0193(19) 0.0159(18) 0.0006(14) 0.0030(14) 0.0007(14)
C3A 0.0139(17) 0.0204(19) 0.0148(17) -0.0003(14) 0.0090(14) 0.0010(14)
C4A 0.0148(17) 0.0133(17) 0.0098(16) 0.0013(14) 0.0026(14) -0.0004(14)
C5A 0.0097(16) 0.0193(19) 0.0123(16) 0.0001(14) 0.0023(13) -0.0015(14)
C6A 0.0116(17) 0.0184(18) 0.0144(17) 0.0018(14) 0.0064(14) 0.0005(14)
C8A 0.0131(18) 0.0157(18) 0.0093(16) -0.0007(14) 0.0027(14) 0.0014(13)
C9A 0.0122(18) 0.024(2) 0.0153(17) 0.0027(15) 0.0067(14) -0.0015(14)
C10A 0.0114(17) 0.026(2) 0.0144(17) 0.0033(15) 0.0021(14) -0.0006(15)
C11A 0.0147(18) 0.0160(17) 0.0104(17) -0.0010(15) 0.0043(14) 0.0001(15)
C12A 0.0150(18) 0.020(2) 0.0187(19) -0.0013(15) 0.0084(15) -0.0031(16)
C13A 0.0115(18) 0.0188(19) 0.0157(17) -0.0001(14) 0.0025(14) 0.0000(14)
N16A 0.0135(16) 0.0173(16) 0.0120(15) -0.0002(13) 0.0049(12) -0.0013(13)
N17A 0.0137(16) 0.0182(16) 0.0129(15) -0.0013(13) 0.0043(12) -0.0008(13)
O14A 0.0166(13) 0.0180(13) 0.0135(12) -0.0008(11) 0.0046(10) -0.0046(11)
O15A 0.0158(13) 0.0175(13) 0.0141(12) 0.0003(11) 0.0053(10) 0.0040(11)
S7A 0.0121(4) 0.0140(4) 0.0102(4) -0.0004(3) 0.0041(3) -0.0002(3)
O19B 0.0119(14) 0.0242(15) 0.0195(13) 0.0020(11) 0.0053(11) 0.0012(10)
O20B 0.0241(14) 0.0243(15) 0.0125(13) -0.0012(10) 0.0076(11) -0.0006(11)
O21B 0.0121(13) 0.0195(13) 0.0212(13) 0.0017(11) 0.0037(10) 0.0018(10)
O22B 0.0165(13) 0.0187(14) 0.0154(13) -0.0022(11) 0.0020(10) 0.0007(11)
S18B 0.0115(5) 0.0172(5) 0.0126(5) -0.0009(3) 0.0042(4) 0.0008(4)
O19A 0.0259(14) 0.0231(14) 0.0117(12) -0.0015(10) 0.0013(11) 0.0028(12)
O20A 0.0106(12) 0.0186(13) 0.0194(13) -0.0016(10) 0.0037(10) -0.0022(10)
O21A 0.0157(13) 0.0186(13) 0.0162(13) 0.0014(11) 0.0023(10) 0.0016(11)
O22A 0.0146(14) 0.0224(14) 0.0296(15) -0.0043(12) 0.0116(12) -0.0018(11)
S18A 0.0113(5) 0.0162(5) 0.0123(4) -0.0015(3) 0.0040(4) -0.0003(3)

loop_
_atom_type_symbol
_atom_type_description
_atom_type_scat_dispersion_real
_atom_type_scat_dispersion_imag
_atom_type_scat_source
C C 0.0181 0.0091 'International Tables Vol C Tables 4.2.6.8 and 6.1.1.4'
H H 0.0000 0.0000 'International Tables Vol C Tables 4.2.6.8 and 6.1.1.4'
N N 0.0311 0.0180 'International Tables Vol C Tables 4.2.6.8 and 6.1.1.4'
O O 0.0492 0.0322 'International Tables Vol C Tables 4.2.6.8 and 6.1.1.4'
S S 0.3331 0.5567 'International Tables Vol C Tables 4.2.6.8 and 6.1.1.4'

loop_
_geom_angle_atom_site_label_1
_geom_angle_atom_site_label_2
_geom_angle_atom_site_label_3
_geom_angle
_geom_angle_site_symmetry_1
_geom_angle_site_symmetry_3
_geom_angle_publ_flag
C2B C1B S7B 119.1(3) . . ?
C6B C1B C2B 121.3(3) . . ?
C6B C1B S7B 119.4(3) . . ?
C1B C2B H2B 120.4 . . ?
C3B C2B C1B 119.1(3) . . ?
C3B C2B H2B 120.4 . . ?
C2B C3B H3B 120.3 . . ?
C2B C3B C4B 119.4(3) . . ?
C4B C3B H3B 120.3 . . ?
C3B C4B C5B 121.8(3) . . ?
C3B C4B N16B 118.3(3) . . ?
C5B C4B N16B 119.8(3) . . ?
C4B C5B H5B 120.5 . . ?
C4B C5B C6B 119.0(3) . . ?
C6B C5B H5B 120.5 . . ?
C1B C6B H6B 120.4 . . ?
C5B C6B C1B 119.2(3) . . ?
C5B C6B H6B 120.4 . . ?
C9B C8B C13B 122.1(3) . . ?
C9B C8B S7B 118.5(3) . . ?
C13B C8B S7B 119.2(3) . . ?
C8B C9B H9B 120.6 . . ?
C8B C9B C10B 118.8(3) . . ?
C10B C9B H9B 120.6 . . ?
C9B C10B H10B 120.4 . . ?
C11B C10B C9B 119.2(3) . . ?
C11B C10B H10B 120.4 . . ?
C10B C11B C12B 121.8(3) . . ?
C10B C11B N17B 119.5(3) . . ?
C12B C11B N17B 118.6(3) . . ?
C11B C12B H12B 120.3 . . ?
C13B C12B C11B 119.3(3) . . ?
C13B C12B H12B 120.3 . . ?
C8B C13B H13B 120.7 . . ?
C12B C13B C8B 118.6(3) . . ?
C12B C13B H13B 120.7 . . ?
C4B N16B H16A 105(3) . . ?
C4B N16B H16B 112(3) . . ?
C4B N16B H16C 113(3) . . ?
H16A N16B H16B 107(4) . . ?
H16A N16B H16C 109(4) . . ?
H16B N16B H16C 110(4) . . ?
H17A N17B H17B 101(4) . . ?
H17A N17B H17C 105(4) . . ?
H17B N17B H17C 110(4) . . ?
C11B N17B H17A 113(3) . . ?
C11B N17B H17B 113(3) . . ?
C11B N17B H17C 115(3) . . ?
C8B S7B C1B 107.62(18) . . ?
O14B S7B C1B 107.36(16) . . ?
O14B S7B C8B 107.38(16) . . ?
O14B S7B O15B 119.76(16) . . ?
O15B S7B C1B 107.28(16) . . ?
O15B S7B C8B 106.93(16) . . ?
C2A C1A S7A 119.0(3) . . ?
C6A C1A C2A 121.5(3) . . ?
C6A C1A S7A 119.5(3) . . ?
C1A C2A H2A 120.5 . . ?
C3A C2A C1A 119.1(3) . . ?
C3A C2A H2A 120.5 . . ?
C2A C3A H3A 120.3 . . ?
C2A C3A C4A 119.3(3) . . ?
C4A C3A H3A 120.3 . . ?
C3A C4A C5A 121.9(3) . . ?
C3A C4A N16A 118.1(3) . . ?
C5A C4A N16A 119.8(3) . . ?
C4A C5A H5A 120.5 . . ?
C6A C5A C4A 119.0(3) . . ?
C6A C5A H5A 120.5 . . ?
C1A C6A H6A 120.4 . . ?
C5A C6A C1A 119.1(3) . . ?
C5A C6A H6A 120.4 . . ?
C9A C8A C13A 122.0(3) . . ?
C9A C8A S7A 118.8(3) . . ?
C13A C8A S7A 119.0(3) . . ?
C8A C9A H9A 120.6 . . ?
C10A C9A C8A 118.9(3) . . ?
C10A C9A H9A 120.6 . . ?
C9A C10A H10A 120.5 . . ?
C11A C10A C9A 119.0(3) . . ?
C11A C10A H10A 120.5 . . ?
C10A C11A C12A 122.0(3) . . ?
C10A C11A N17A 118.8(3) . . ?
C12A C11A N17A 119.2(3) . . ?
C11A C12A H12A 120.3 . . ?
C13A C12A C11A 119.5(3) . . ?
C13A C12A H12A 120.3 . . ?
C8A C13A H13A 120.8 . . ?
C12A C13A C8A 118.4(3) . . ?
C12A C13A H13A 120.8 . . ?
H16D N16A H16E 106(4) . . ?
H16D N16A H16F 114(4) . . ?
H16E N16A H16F 107(4) . . ?
C4A N16A H16D 107(3) . . ?
C4A N16A H16E 112(3) . . ?
C4A N16A H16F 112(3) . . ?
H17D N17A H17E 106(4) . . ?
H17D N17A H17F 110(4) . . ?
H17E N17A H17F 106(4) . . ?
C11A N17A H17D 111(3) . . ?
C11A N17A H17E 109(3) . . ?
C11A N17A H17F 114(3) . . ?
C1A S7A C8A 107.84(17) . . ?
O14A S7A C1A 107.47(16) . . ?
O14A S7A C8A 107.21(16) . . ?
O14A S7A O15A 119.78(16) . . ?
O15A S7A C1A 106.92(16) . . ?
O15A S7A C8A 107.13(16) . . ?
O20B S18B O19B 108.35(15) . . ?
O20B S18B O21B 109.07(15) . . ?
O21B S18B O19B 109.77(15) . . ?
O22B S18B O19B 109.23(15) . . ?
O22B S18B O20B 110.81(16) . . ?
O22B S18B O21B 109.58(15) . . ?
O19A S18A O20A 109.29(15) . . ?
O19A S18A O22A 107.60(16) . . ?
O20A S18A O22A 108.46(15) . . ?
O21A S18A O19A 111.34(15) . . ?
O21A S18A O20A 110.35(14) . . ?
O21A S18A O22A 109.72(16) . . ?

loop_
_geom_bond_atom_site_label_1
_geom_bond_atom_site_label_2
_geom_bond_distance
_geom_bond_site_symmetry_2
_geom_bond_publ_flag
C1B C2B 1.394(5) . ?
C1B C6B 1.393(5) . ?
C1B S7B 1.770(4) . ?
C2B H2B 0.9300 . ?
C2B C3B 1.380(5) . ?
C3B H3B 0.9300 . ?
C3B C4B 1.385(5) . ?
C4B C5B 1.387(5) . ?
C4B N16B 1.460(5) . ?
C5B H5B 0.9300 . ?
C5B C6B 1.387(5) . ?
C6B H6B 0.9300 . ?
C8B C9B 1.385(5) . ?
C8B C13B 1.398(5) . ?
C8B S7B 1.769(4) . ?
C9B H9B 0.9300 . ?
C9B C10B 1.385(5) . ?
C10B H10B 0.9300 . ?
C10B C11B 1.382(5) . ?
C11B C12B 1.391(5) . ?
C11B N17B 1.457(4) . ?
C12B H12B 0.9300 . ?
C12B C13B 1.377(5) . ?
C13B H13B 0.9300 . ?
N16B H16A 0.877(14) . ?
N16B H16B 0.873(14) . ?
N16B H16C 0.873(14) . ?
N17B H17A 0.875(14) . ?
N17B H17B 0.875(14) . ?
N17B H17C 0.877(14) . ?
O14B S7B 1.440(3) . ?
O15B S7B 1.446(3) . ?
C1A C2A 1.396(5) . ?
C1A C6A 1.389(5) . ?
C1A S7A 1.762(4) . ?
C2A H2A 0.9300 . ?
C2A C3A 1.382(5) . ?
C3A H3A 0.9300 . ?
C3A C4A 1.382(5) . ?
C4A C5A 1.389(5) . ?
C4A N16A 1.459(5) . ?
C5A H5A 0.9300 . ?
C5A C6A 1.387(5) . ?
C6A H6A 0.9300 . ?
C8A C9A 1.392(5) . ?
C8A C13A 1.395(5) . ?
C8A S7A 1.777(4) . ?
C9A H9A 0.9300 . ?
C9A C10A 1.389(5) . ?
C10A H10A 0.9300 . ?
C10A C11A 1.384(5) . ?
C11A C12A 1.386(5) . ?
C11A N17A 1.459(5) . ?
C12A H12A 0.9300 . ?
C12A C13A 1.385(5) . ?
C13A H13A 0.9300 . ?
N16A H16D 0.868(14) . ?
N16A H16E 0.873(10) . ?
N16A H16F 0.878(14) . ?
N17A H17D 0.880(14) . ?
N17A H17E 0.880(13) . ?
N17A H17F 0.868(14) . ?
O14A S7A 1.439(3) . ?
O15A S7A 1.443(3) . ?
O19B S18B 1.484(3) . ?
O20B S18B 1.479(3) . ?
O21B S18B 1.484(3) . ?
O22B S18B 1.473(3) . ?
O19A S18A 1.480(2) . ?
O20A S18A 1.488(3) . ?
O21A S18A 1.462(3) . ?
O22A S18A 1.493(3) . ?

loop_
_geom_torsion_atom_site_label_1
_geom_torsion_atom_site_label_2
_geom_torsion_atom_site_label_3
_geom_torsion_atom_site_label_4
_geom_torsion
_geom_torsion_site_symmetry_1
_geom_torsion_site_symmetry_2
_geom_torsion_site_symmetry_3
_geom_torsion_site_symmetry_4
_geom_torsion_publ_flag
C1B C2B C3B C4B -1.1(5) . . . . ?
C2B C1B C6B C5B -3.1(6) . . . . ?
C2B C1B S7B C8B -100.0(3) . . . . ?
C2B C1B S7B O14B 15.3(3) . . . . ?
C2B C1B S7B O15B 145.3(3) . . . . ?
C2B C3B C4B C5B -2.2(6) . . . . ?
C2B C3B C4B N16B 174.3(4) . . . . ?
C3B C4B C5B C6B 2.9(6) . . . . ?
C4B C5B C6B C1B -0.2(6) . . . . ?
C6B C1B C2B C3B 3.8(6) . . . . ?
C6B C1B S7B C8B 85.1(3) . . . . ?
C6B C1B S7B O14B -159.6(3) . . . . ?
C6B C1B S7B O15B -29.7(3) . . . . ?
C8B C9B C10B C11B 0.1(5) . . . . ?
C9B C8B C13B C12B 3.0(6) . . . . ?
C9B C8B S7B C1B 95.3(3) . . . . ?
C9B C8B S7B O14B -20.0(3) . . . . ?
C9B C8B S7B O15B -149.7(3) . . . . ?
C9B C10B C11B C12B 3.3(6) . . . . ?
C9B C10B C11B N17B -173.8(3) . . . . ?
C10B C11B C12B C13B -3.6(6) . . . . ?
C11B C12B C13B C8B 0.5(6) . . . . ?
C13B C8B C9B C10B -3.3(6) . . . . ?
C13B C8B S7B C1B -89.4(3) . . . . ?
C13B C8B S7B O14B 155.3(3) . . . . ?
C13B C8B S7B O15B 25.6(3) . . . . ?
N16B C4B C5B C6B -173.6(4) . . . . ?
N17B C11B C12B C13B 173.5(3) . . . . ?
S7B C1B C2B C3B -171.1(3) . . . . ?
S7B C1B C6B C5B 171.7(3) . . . . ?
S7B C8B C9B C10B 171.9(3) . . . . ?
S7B C8B C13B C12B -172.2(3) . . . . ?
C1A C2A C3A C4A -1.3(5) . . . . ?
C2A C1A C6A C5A -2.0(5) . . . . ?
C2A C1A S7A C8A -92.8(3) . . . . ?
C2A C1A S7A O14A 22.5(3) . . . . ?
C2A C1A S7A O15A 152.3(3) . . . . ?
C2A C3A C4A C5A -0.9(6) . . . . ?
C2A C3A C4A N16A 174.8(3) . . . . ?
C3A C4A C5A C6A 1.7(6) . . . . ?
C4A C5A C6A C1A -0.3(5) . . . . ?
C6A C1A C2A C3A 2.8(5) . . . . ?
C6A C1A S7A C8A 91.1(3) . . . . ?
C6A C1A S7A O14A -153.6(3) . . . . ?
C6A C1A S7A O15A -23.8(3) . . . . ?
C8A C9A C10A C11A 0.8(6) . . . . ?
C9A C8A C13A C12A 3.2(6) . . . . ?
C9A C8A S7A C1A 100.3(3) . . . . ?
C9A C8A S7A O14A -15.1(3) . . . . ?
C9A C8A S7A O15A -144.9(3) . . . . ?
C9A C10A C11A C12A 3.1(6) . . . . ?
C9A C10A C11A N17A -174.5(4) . . . . ?
C10A C11A C12A C13A -3.9(6) . . . . ?
C11A C12A C13A C8A 0.7(5) . . . . ?
C13A C8A C9A C10A -3.9(6) . . . . ?
C13A C8A S7A C1A -84.3(3) . . . . ?
C13A C8A S7A O14A 160.3(3) . . . . ?
C13A C8A S7A O15A 30.5(3) . . . . ?
N16A C4A C5A C6A -174.0(3) . . . . ?
N17A C11A C12A C13A 173.7(3) . . . . ?
S7A C1A C2A C3A -173.3(3) . . . . ?
S7A C1A C6A C5A 174.0(3) . . . . ?
S7A C8A C9A C10A 171.3(3) . . . . ?
S7A C8A C13A C12A -172.1(3) . . . . ?
